data_2221907
loop_
_publ_author_name
'Quan, Li'
'Yin, Handong'
'Cui, Liansheng'
'Yang, Minglei'
'Wang, Daqi'

_publ_section_title
;
 Triphenylbis[4-(trifluoromethyl)benzoato-\k<i>O</i>]antimony(V)
;
_journal_coeditor_code BH2229
_journal_issue 6
_journal_name_full 'Acta Crystallographica Section E'
_journal_page_first m656
_journal_page_last m657
_journal_paper_doi 10.1107/S1600536809017449
_journal_volume 65
_journal_year 2009
_chemical_formula_iupac '[Sb (C6 H5)3 (C8 H4 F3 O2)2]'
_chemical_formula_moiety 'C34 H23 F6 O4 Sb'
_chemical_formula_sum 'C34 H23 F6 O4 Sb'
_chemical_formula_weight 731.27
_chemical_name_systematic
;
Triphenylbis[4-(trifluoromethyl)benzoato-\k<i>O</i>]antimony(V)
;
_space_group_IT_number 171
_symmetry_cell_setting hexagonal
_symmetry_space_group_name_Hall 'P 62'
_symmetry_space_group_name_H-M 'P 62'
_atom_sites_solution_hydrogens geom
_atom_sites_solution_primary direct
_atom_sites_solution_secondary difmap
_audit_creation_method SHELXL-97
_cell_angle_alpha 90.00
_cell_angle_beta 90.00
_cell_angle_gamma 120.00
_cell_formula_units_Z 3
_cell_length_a 12.9879(10)
_cell_length_b 12.9879(10)
_cell_length_c 16.042(2)
_cell_measurement_reflns_used 3513
_cell_measurement_temperature 298(2)
_cell_measurement_theta_max 22.984
_cell_measurement_theta_min 2.212
_cell_volume 2343.5(4)
_computing_cell_refinement 'SAINT (Siemens, 1996)'
_computing_data_collection 'SMART (Siemens, 1996)'
_computing_data_reduction 'SAINT (Siemens, 1996)'
_computing_molecular_graphics 'ORTEP-3 (Farrugia, 1997) and DIAMOND (Brandenburg, 1998)'
_computing_publication_material 'SHELXTL (Sheldrick, 2008)'
_computing_structure_refinement 'SHELXL97 (Sheldrick, 2008)'
_computing_structure_solution 'SHELXS97 (Sheldrick, 2008)'
_diffrn_ambient_temperature 298(2)
_diffrn_measured_fraction_theta_full 1.000
_diffrn_measured_fraction_theta_max 1.000
_diffrn_measurement_device_type 'Bruker SMART'
_diffrn_measurement_method '\f and \w'
_diffrn_radiation_monochromator graphite
_diffrn_radiation_source 'fine-focus sealed tube'
_diffrn_radiation_type MoK\a
_diffrn_radiation_wavelength 0.71073
_diffrn_reflns_av_R_equivalents 0.0526
_diffrn_reflns_av_sigmaI/netI 0.0564
_diffrn_reflns_limit_h_max 9
_diffrn_reflns_limit_h_min -15
_diffrn_reflns_limit_k_max 12
_diffrn_reflns_limit_k_min -15
_diffrn_reflns_limit_l_max 18
_diffrn_reflns_limit_l_min -19
_diffrn_reflns_number 9708
_diffrn_reflns_theta_full 25.00
_diffrn_reflns_theta_max 25.00
_diffrn_reflns_theta_min 1.81
_exptl_absorpt_coefficient_mu 0.956
_exptl_absorpt_correction_T_max 0.8031
_exptl_absorpt_correction_T_min 0.6785
_exptl_absorpt_correction_type multi-scan
_exptl_absorpt_process_details '(SADABS; Sheldrick, 1996)'
_exptl_crystal_colour colorless
_exptl_crystal_density_diffrn 1.554
_exptl_crystal_density_method 'not measured'
_exptl_crystal_description block
_exptl_crystal_F_000 1092
_exptl_crystal_size_max 0.44
_exptl_crystal_size_mid 0.31
_exptl_crystal_size_min 0.24
_refine_diff_density_max 0.902
_refine_diff_density_min -0.414
_refine_ls_abs_structure_details 'Flack (1983), 1284 Friedel pairs'
_refine_ls_abs_structure_Flack 0.04(7)
_refine_ls_extinction_method none
_refine_ls_goodness_of_fit_ref 1.077
_refine_ls_hydrogen_treatment constr
_refine_ls_matrix_type full
_refine_ls_number_parameters 233
_refine_ls_number_reflns 2719
_refine_ls_number_restraints 55
_refine_ls_restrained_S_all 1.090
_refine_ls_R_factor_all 0.0941
_refine_ls_R_factor_gt 0.0582
_refine_ls_shift/su_max 0.026
_refine_ls_shift/su_mean 0.002
_refine_ls_structure_factor_coef Fsqd
_refine_ls_weighting_details 'calc w=1/[\s^2^(Fo^2^)+(0.0684P)^2^+2.131P] where P=(Fo^2^+2Fc^2^)/3'
_refine_ls_weighting_scheme calc
_refine_ls_wR_factor_gt 0.1243
_refine_ls_wR_factor_ref 0.1453
_reflns_number_gt 1962
_reflns_number_total 2719
_reflns_threshold_expression I>2\s(I)
_cod_data_source_file bh2229.cif
_cod_data_source_block I
_cod_database_code 2221907
_cod_database_fobs_code 2221907

loop_
_symmetry_equiv_pos_as_xyz
'x, y, z'
'x-y, x, z+1/3'
'-y, x-y, z+2/3'
'-x, -y, z'
'-x+y, -x, z+1/3'
'y, -x+y, z+2/3'

loop_
_atom_site_type_symbol
_atom_site_label
_atom_site_fract_x
_atom_site_fract_y
_atom_site_fract_z
_atom_site_U_iso_or_equiv
_atom_site_adp_type
_atom_site_calc_flag
_atom_site_refinement_flags
_atom_site_occupancy
_atom_site_disorder_assembly
_atom_site_disorder_group
Sb Sb1 1.0000 0.5000 0.10910(15) 0.0641(3) Uani d S 1 . .
F F1 0.2113(17) 0.1590(11) 0.182(2) 0.26(2) Uani d PDU 0.62(3) A 1
F F2 0.241(2) 0.294(3) 0.2756(10) 0.25(2) Uani d PDU 0.62(3) A 1
F F3 0.2382(14) 0.3226(13) 0.1459(10) 0.127(8) Uani d PDU 0.62(3) A 1
F F1' 0.242(3) 0.3496(19) 0.228(3) 0.23(3) Uani d PDU 0.38(3) A 2
F F2' 0.209(3) 0.215(3) 0.1356(11) 0.24(3) Uani d PDU 0.38(3) A 2
F F3' 0.2233(18) 0.1848(16) 0.2607(10) 0.096(9) Uani d PDU 0.38(3) A 2
O O1 0.8139(5) 0.4442(5) 0.1045(4) 0.0653(16) Uani d . 1 . .
O O2 0.8310(6) 0.4481(7) 0.2417(4) 0.092(2) Uani d . 1 . .
C C1 0.7700(8) 0.4310(9) 0.1798(6) 0.070(3) Uani d . 1 . .
C C2 0.6436(8) 0.3930(8) 0.1835(6) 0.065(2) Uani d . 1 . .
C C3 0.5766(9) 0.3813(9) 0.1133(7) 0.074(3) Uani d . 1 . .
H H3 0.6129 0.4011 0.0612 0.089 Uiso calc R 1 . .
C C4 0.4582(10) 0.3412(10) 0.1200(9) 0.092(3) Uani d . 1 . .
H H4 0.4137 0.3321 0.0723 0.110 Uiso calc R 1 . .
C C5 0.4034(10) 0.3138(10) 0.1967(9) 0.088(3) Uani d . 1 A .
C C6 0.4660(10) 0.3246(12) 0.2652(8) 0.102(4) Uani d . 1 . .
H H6 0.4287 0.3057 0.3170 0.122 Uiso calc R 1 . .
C C7 0.5843(9) 0.3631(12) 0.2599(7) 0.098(4) Uani d . 1 . .
H H7 0.6266 0.3697 0.3082 0.117 Uiso calc R 1 . .
C C8 0.2710(11) 0.2707(11) 0.2030(8) 0.136(7) Uani d D 1 . .
C C9 1.0390(9) 0.6667(9) 0.1536(6) 0.077(3) Uani d D 1 . .
C C10 1.0489(11) 0.6986(11) 0.2367(6) 0.108(4) Uani d D 1 . .
H H10 1.0400 0.6439 0.2776 0.130 Uiso calc R 1 . .
C C11 1.0718(14) 0.8097(13) 0.2596(12) 0.157(9) Uani d D 1 . .
H H11 1.0778 0.8304 0.3156 0.189 Uiso calc R 1 . .
C C12 1.0856(16) 0.8904(16) 0.1985(12) 0.159(9) Uani d D 1 . .
H H12 1.1002 0.9657 0.2134 0.191 Uiso calc R 1 . .
C C13 1.0781(13) 0.8602(11) 0.1153(12) 0.146(6) Uani d D 1 . .
H H13 1.0888 0.9154 0.0744 0.176 Uiso calc R 1 . .
C C14 1.0547(11) 0.7483(10) 0.0928(8) 0.102(4) Uani d D 1 . .
H H14 1.0496 0.7278 0.0368 0.122 Uiso calc R 1 . .
C C15 1.0000 0.5000 -0.0220(6) 0.053(3) Uani d S 1 . .
C C16 1.0867(9) 0.4904(10) -0.0660(7) 0.090(3) Uani d . 1 . .
H H16 1.1470 0.4863 -0.0377 0.108 Uiso calc R 1 . .
C C17 1.0832(12) 0.4871(14) -0.1517(7) 0.120(5) Uani d . 1 . .
H H17 1.1387 0.4757 -0.1807 0.144 Uiso calc R 1 . .
C C18 1.0000 0.5000 -0.1948(9) 0.116(7) Uani d S 1 . .
H H18 1.0000 0.5000 -0.2528 0.139 Uiso calc SR 1 . .

loop_
_atom_site_aniso_label
_atom_site_aniso_U_11
_atom_site_aniso_U_22
_atom_site_aniso_U_33
_atom_site_aniso_U_12
_atom_site_aniso_U_13
_atom_site_aniso_U_23
Sb1 0.0578(5) 0.0795(7) 0.0433(3) 0.0256(5) 0.000 0.000
F1 0.076(11) 0.068(10) 0.60(7) 0.003(8) -0.06(3) 0.05(2)
F2 0.15(2) 0.44(6) 0.22(2) 0.19(3) 0.083(19) 0.13(3)
F3 0.065(9) 0.100(11) 0.22(2) 0.043(8) -0.020(10) -0.016(11)
F1' 0.11(3) 0.083(18) 0.50(9) 0.047(16) 0.09(5) 0.03(4)
F2' 0.074(17) 0.37(7) 0.20(4) 0.06(3) -0.015(17) 0.15(4)
F3' 0.053(11) 0.092(16) 0.109(16) 0.011(10) 0.013(10) -0.009(11)
O1 0.053(3) 0.088(4) 0.048(3) 0.030(3) 0.003(3) -0.003(3)
O2 0.051(4) 0.144(7) 0.054(4) 0.029(4) -0.005(3) 0.000(4)
C1 0.053(6) 0.086(7) 0.057(5) 0.024(5) -0.002(4) -0.005(4)
C2 0.058(6) 0.060(6) 0.062(5) 0.019(5) 0.000(4) -0.004(4)
C3 0.068(6) 0.084(7) 0.062(5) 0.033(5) -0.003(6) 0.003(6)
C4 0.075(7) 0.093(8) 0.105(9) 0.040(6) -0.027(7) 0.010(7)
C5 0.060(7) 0.071(7) 0.121(10) 0.024(6) 0.014(7) 0.024(7)
C6 0.068(7) 0.141(11) 0.077(8) 0.037(7) 0.017(6) 0.020(8)
C7 0.069(7) 0.154(12) 0.054(6) 0.044(7) 0.004(5) 0.000(6)
C8 0.068(10) 0.116(15) 0.21(2) 0.032(10) 0.009(12) 0.062(14)
C9 0.055(6) 0.082(7) 0.085(7) 0.027(6) 0.013(5) -0.002(6)
C10 0.086(8) 0.109(10) 0.100(9) 0.026(7) 0.016(7) -0.040(7)
C11 0.097(11) 0.147(16) 0.17(2) 0.019(11) 0.027(12) -0.087(15)
C12 0.108(13) 0.096(13) 0.23(3) 0.016(11) 0.036(15) -0.056(14)
C13 0.107(11) 0.098(11) 0.21(2) 0.030(9) 0.033(14) 0.001(13)
C14 0.097(9) 0.074(8) 0.118(11) 0.031(7) 0.015(8) -0.007(8)
C15 0.048(7) 0.067(8) 0.032(5) 0.019(6) 0.000 0.000
C16 0.079(7) 0.141(9) 0.056(6) 0.060(7) -0.012(5) -0.019(7)
C17 0.115(10) 0.216(16) 0.061(7) 0.106(11) -0.005(6) -0.034(8)
C18 0.097(13) 0.22(2) 0.037(7) 0.083(14) 0.000 0.000

loop_
_atom_type_symbol
_atom_type_description
_atom_type_scat_dispersion_real
_atom_type_scat_dispersion_imag
_atom_type_scat_source
C C 0.0033 0.0016 'International Tables Vol C Tables 4.2.6.8 and 6.1.1.4'
H H 0.0000 0.0000 'International Tables Vol C Tables 4.2.6.8 and 6.1.1.4'
F F 0.0171 0.0103 'International Tables Vol C Tables 4.2.6.8 and 6.1.1.4'
O O 0.0106 0.0060 'International Tables Vol C Tables 4.2.6.8 and 6.1.1.4'
Sb Sb -0.5866 1.5461 'International Tables Vol C Tables 4.2.6.8 and 6.1.1.4'

loop_
_geom_angle_atom_site_label_1
_geom_angle_atom_site_label_2
_geom_angle_atom_site_label_3
_geom_angle_site_symmetry_1
_geom_angle_site_symmetry_3
_geom_angle
_geom_angle_publ_flag
C9 Sb1 C9 . 4_765 140.0(5) y
C9 Sb1 C15 . . 110.0(3) y
C9 Sb1 C15 4_765 . 110.0(3) y
C9 Sb1 O1 . . 90.6(3) ?
C9 Sb1 O1 4_765 . 90.8(3) ?
C15 Sb1 O1 . . 88.02(16) ?
C9 Sb1 O1 . 4_765 90.8(3) ?
C9 Sb1 O1 4_765 4_765 90.6(3) ?
C15 Sb1 O1 . 4_765 88.02(16) ?
O1 Sb1 O1 . 4_765 176.0(3) y
C1 O1 Sb1 . . 110.8(6) ?
O2 C1 O1 . . 121.7(9) ?
O2 C1 C2 . . 123.2(8) ?
O1 C1 C2 . . 115.1(8) ?
C3 C2 C7 . . 117.0(9) ?
C3 C2 C1 . . 122.8(9) ?
C7 C2 C1 . . 120.1(9) ?
C4 C3 C2 . . 120.4(11) ?
C4 C3 H3 . . 119.8 ?
C2 C3 H3 . . 119.8 ?
C3 C4 C5 . . 120.7(11) ?
C3 C4 H4 . . 119.7 ?
C5 C4 H4 . . 119.7 ?
C6 C5 C4 . . 120.1(11) ?
C6 C5 C8 . . 120.1(12) ?
C4 C5 C8 . . 119.8(12) ?
C5 C6 C7 . . 120.2(11) ?
C5 C6 H6 . . 119.9 ?
C7 C6 H6 . . 119.9 ?
C6 C7 C2 . . 121.6(11) ?
C6 C7 H7 . . 119.2 ?
C2 C7 H7 . . 119.2 ?
F2 C8 F1' . . 46.9(16) ?
F2 C8 F3' . . 60.8(14) ?
F1' C8 F3' . . 104.1(14) ?
F2 C8 F1 . . 114.2(14) ?
F1' C8 F1 . . 135(2) ?
F3' C8 F1 . . 58.8(14) ?
F2 C8 F3 . . 106.8(13) ?
F1' C8 F3 . . 61.8(19) ?
F3' C8 F3 . . 140.1(15) ?
F1 C8 F3 . . 102.8(12) ?
F2 C8 F2' . . 133(2) ?
F1' C8 F2' . . 110.0(16) ?
F3' C8 F2' . . 102.1(13) ?
F1 C8 F2' . . 47.2(14) ?
F3 C8 F2' . . 56.8(15) ?
F2 C8 C5 . . 112.6(15) ?
F1' C8 C5 . . 116.3(18) ?
F3' C8 C5 . . 108.6(13) ?
F1 C8 C5 . . 109.0(13) ?
F3 C8 C5 . . 111.0(11) ?
F2' C8 C5 . . 114.2(18) ?
C14 C9 C10 . . 119.7(11) ?
C14 C9 Sb1 . . 115.0(7) ?
C10 C9 Sb1 . . 125.3(9) ?
C11 C10 C9 . . 120.8(13) ?
C11 C10 H10 . . 119.6 ?
C9 C10 H10 . . 119.6 ?
C10 C11 C12 . . 119.1(17) ?
C10 C11 H11 . . 120.4 ?
C12 C11 H11 . . 120.4 ?
C13 C12 C11 . . 120.5(18) ?
C13 C12 H12 . . 119.8 ?
C11 C12 H12 . . 119.8 ?
C14 C13 C12 . . 120.0(16) ?
C14 C13 H13 . . 120.0 ?
C12 C13 H13 . . 120.0 ?
C9 C14 C13 . . 119.8(13) ?
C9 C14 H14 . . 120.1 ?
C13 C14 H14 . . 120.1 ?
C16 C15 C16 4_765 . 118.8(12) ?
C16 C15 Sb1 4_765 . 120.6(6) ?
C16 C15 Sb1 . . 120.6(6) ?
C17 C16 C15 . . 119.7(10) ?
C17 C16 H16 . . 120.1 ?
C15 C16 H16 . . 120.1 ?
C18 C17 C16 . . 121.3(11) ?
C18 C17 H17 . . 119.3 ?
C16 C17 H17 . . 119.3 ?
C17 C18 C17 . 4_765 118.9(15) ?
C17 C18 H18 . . 120.5 ?
C17 C18 H18 4_765 . 120.5 ?

loop_
_geom_bond_atom_site_label_1
_geom_bond_atom_site_label_2
_geom_bond_site_symmetry_2
_geom_bond_distance
_geom_bond_publ_flag
Sb1 C9 . 2.087(10) y
Sb1 C9 4_765 2.087(10) y
Sb1 C15 . 2.103(10) y
Sb1 O1 . 2.150(5) y
Sb1 O1 4_765 2.150(5) y
F1 C8 . 1.302(9) ?
F2 C8 . 1.310(10) ?
F3 C8 . 1.328(9) ?
F1' C8 . 1.317(10) ?
F2' C8 . 1.323(10) ?
F3' C8 . 1.341(10) ?
O1 C1 . 1.311(11) ?
O2 C1 . 1.219(10) ?
C1 C2 . 1.459(13) ?
C2 C3 . 1.386(14) ?
C2 C7 . 1.395(13) ?
C3 C4 . 1.359(14) ?
C3 H3 . 0.9300 ?
C4 C5 . 1.375(18) ?
C4 H4 . 0.9300 ?
C5 C6 . 1.333(17) ?
C5 C8 . 1.522(16) ?
C6 C7 . 1.359(15) ?
C6 H6 . 0.9300 ?
C7 H7 . 0.9300 ?
C9 C14 . 1.377(9) ?
C9 C10 . 1.383(9) ?
C10 C11 . 1.370(9) ?
C10 H10 . 0.9300 ?
C11 C12 . 1.380(10) ?
C11 H11 . 0.9300 ?
C12 C13 . 1.380(10) ?
C12 H12 . 0.9300 ?
C13 C14 . 1.376(9) ?
C13 H13 . 0.9300 ?
C14 H14 . 0.9300 ?
C15 C16 4_765 1.386(12) ?
C15 C16 . 1.386(12) ?
C16 C17 . 1.375(16) ?
C16 H16 . 0.9300 ?
C17 C18 . 1.362(16) ?
C17 H17 . 0.9300 ?
C18 C17 4_765 1.362(16) ?
C18 H18 . 0.9300 ?

loop_
_geom_hbond_atom_site_label_D
_geom_hbond_atom_site_label_H
_geom_hbond_atom_site_label_A
_geom_hbond_site_symmetry_A
_geom_hbond_distance_DH
_geom_hbond_distance_HA
_geom_hbond_distance_DA
_geom_hbond_angle_DHA
_geom_hbond_publ_flag
C3 H3 O2 3_654 0.93 2.55 3.304(13) 138.3 yes
